data_2013088
loop_
_publ_author_name
'Seshadri, P. R.'
'Velmurugan, D.'
'Govindaraj, J.'
'Kannadasan, S.'
'Srinivasan, P. C.'
'Shanmuga Sundara Raj, S.'
'Fun, H.-K.'
'Kim, M. J.'

_publ_section_title
;
 Trimethyl[3-methyl-1-(<i>o</i>-tolenesulfonyl)indol-2-ylmethyl]ammonium
 iodide and
 benzyl[3-bromo-1-(phenylsulfonyl)indol-2-ylmethyl]tolylamine
;
_journal_issue 12
_journal_name_full 'Acta Crystallographica Section C'
_journal_page_first o700
_journal_page_last o703
_journal_paper_doi 10.1107/S0108270102018760
_journal_volume 58
_journal_year 2002
_chemical_formula_moiety 'C29 H25 Br N2 O2 S'
_chemical_formula_sum 'C29 H25 Br N2 O2 S'
_chemical_formula_weight 545.48
_chemical_name_common indole
_chemical_name_systematic
;
Benzyl[3-bromo-1-(phenylsulfonyl)indol-2-ylmethyl]tolylamine
;
_space_group_IT_number 2
_symmetry_cell_setting triclinic
_symmetry_space_group_name_Hall '-P 1'
_symmetry_space_group_name_H-M 'P -1'
_atom_sites_solution_hydrogens geom
_atom_sites_solution_primary direct
_atom_sites_solution_secondary difmap
_audit_creation_method SHELXL97
_cell_angle_alpha 61.362(5)
_cell_angle_beta 99.119(5)
_cell_angle_gamma 108.610(5)
_cell_formula_units_Z 2
_cell_length_a 9.742(5)
_cell_length_b 12.211(5)
_cell_length_c 12.446(5)
_cell_measurement_reflns_used 25
_cell_measurement_temperature 293(2)
_cell_measurement_theta_max 24.97
_cell_measurement_theta_min 1.86
_cell_volume 1231.5(10)
_computing_cell_refinement 'CAD-4 Software'
_computing_data_collection 'CAD-4 Software (Enraf-Nonius, 1989)'
_computing_data_reduction 'CAD-4 Software'
_computing_molecular_graphics 'ORTEP-3 (Farrugia, 1997)'
_computing_publication_material 'SHELXL97 and PARST (Nardelli, 1995)'
_computing_structure_refinement 'SHELXL97 (Sheldrick, 1997)'
_computing_structure_solution 'SIR92 (Altomare et al., 1993)'
_diffrn_ambient_temperature 293(2)
_diffrn_measured_fraction_theta_full 1.000
_diffrn_measured_fraction_theta_max 1.000
_diffrn_measurement_device_type 'Enraf-Nonius CAD-4'
_diffrn_measurement_method \w
_diffrn_radiation_monochromator graphite
_diffrn_radiation_source 'fine-focus sealed tube'
_diffrn_radiation_type MoK\a
_diffrn_radiation_wavelength 0.71069
_diffrn_reflns_av_R_equivalents 0.020
_diffrn_reflns_av_sigmaI/netI 0.073
_diffrn_reflns_limit_h_max 11
_diffrn_reflns_limit_h_min 0
_diffrn_reflns_limit_k_max 13
_diffrn_reflns_limit_k_min -14
_diffrn_reflns_limit_l_max 14
_diffrn_reflns_limit_l_min -14
_diffrn_reflns_number 4619
_diffrn_reflns_theta_full 24.97
_diffrn_reflns_theta_max 24.97
_diffrn_reflns_theta_min 1.86
_diffrn_standards_decay_% <2
_diffrn_standards_interval_time 120
_diffrn_standards_number 3
_exptl_absorpt_coefficient_mu 1.784
_exptl_absorpt_correction_T_max 0.635
_exptl_absorpt_correction_T_min 0.481
_exptl_absorpt_correction_type '\y scan'
_exptl_absorpt_process_details '(North et al., 1968)'
_exptl_crystal_colour yellow
_exptl_crystal_density_diffrn 1.471
_exptl_crystal_density_meas ?
_exptl_crystal_density_method 'not measured'
_exptl_crystal_description block
_exptl_crystal_F_000 560
_exptl_crystal_size_max 0.48
_exptl_crystal_size_mid 0.34
_exptl_crystal_size_min 0.28
_refine_diff_density_max 0.40
_refine_diff_density_min -0.44
_refine_ls_extinction_method none
_refine_ls_goodness_of_fit_ref 0.891
_refine_ls_hydrogen_treatment constr
_refine_ls_matrix_type full
_refine_ls_number_parameters 317
_refine_ls_number_reflns 4340
_refine_ls_number_restraints 0
_refine_ls_restrained_S_all 0.891
_refine_ls_R_factor_all 0.117
_refine_ls_R_factor_gt 0.045
_refine_ls_shift/su_max 0.007
_refine_ls_shift/su_mean 0.000
_refine_ls_structure_factor_coef Fsqd
_refine_ls_weighting_details 'w = 1/[\s^2^(Fo^2^)+(0.0520P)^2^+0.0768P] where P=(Fo^2^+2Fc^2^)/3'
_refine_ls_weighting_scheme calc
_refine_ls_wR_factor_gt 0.116
_refine_ls_wR_factor_ref 0.146
_reflns_number_gt 2645
_reflns_number_total 4340
_reflns_threshold_expression I>2\s(I)
_cod_data_source_file sk1573.cif
_cod_data_source_block II
_cod_depositor_comments
;
The following automatic conversions were performed:
'_symmetry_cell_setting' value 'Triclinic' changed to 'triclinic'
according to '/home/saulius/struct/CIF-dictionaries/cif_core.dic'
dictionary named 'cif_core.dic' version 2.4.1 from 2010-06-29.

Automatic conversion script
Id: cif_fix_enum 1527 2010-12-29 10:47:43Z saulius 

The following automatic conversions were performed:

'_symmetry_cell_setting' value 'Triclinic' changed to 'triclinic'
according to /home/saulius/struct/CIF-dictionaries/cif_core.dic
dictionary named 'cif_core.dic' version 2.4.1 from 2010-06-29.

Automatic conversion script
Id: cif_fix_values 1715 2011-07-08 13:25:40Z adriana 

The following automatic conversions were performed:

'_exptl_crystal_density_meas' value 'not measured' was changed to '?'
- the value is perceived as not measured.

Automatic conversion script
Id: cif_fix_values 3008 2015-01-20 13:52:24Z robertas 
;
_cod_database_code 2013088
_cod_database_fobs_code 2013088

loop_
_symmetry_equiv_pos_as_xyz
'x, y, z'
'-x, -y, -z'

loop_
_atom_site_label
_atom_site_fract_x
_atom_site_fract_y
_atom_site_fract_z
_atom_site_U_iso_or_equiv
_atom_site_adp_type
_atom_site_calc_flag
_atom_site_refinement_flags
_atom_site_occupancy
_atom_site_disorder_assembly
_atom_site_disorder_group
_atom_site_type_symbol
Br 0.62726(6) 0.72945(5) 0.20377(5) 0.0632(2) Uani d . 1 . . Br
S 0.24246(14) 0.64916(11) 0.54329(12) 0.0567(3) Uani d . 1 . . S
O1 0.1236(4) 0.6136(3) 0.4735(4) 0.0727(10) Uani d . 1 . . O
O2 0.2565(4) 0.5640(3) 0.6693(3) 0.0790(11) Uani d . 1 . . O
N1 0.3940(4) 0.6731(3) 0.4776(3) 0.0486(9) Uani d . 1 . . N
N2 0.2357(4) 0.8348(3) 0.2337(4) 0.0534(10) Uani d . 1 . . N
C1 0.4108(5) 0.7055(4) 0.3537(4) 0.0449(11) Uani d . 1 . . C
C2 0.5445(5) 0.6996(4) 0.3447(4) 0.0443(10) Uani d . 1 . . C
C3 0.6186(5) 0.6654(4) 0.4591(4) 0.0456(11) Uani d . 1 . . C
C4 0.7565(5) 0.6485(4) 0.4965(4) 0.0537(12) Uani d . 1 . . C
H4 0.8188 0.6561 0.4423 0.064 Uiso calc R 1 . . H
C5 0.7969(6) 0.6205(5) 0.6146(5) 0.0663(14) Uani d . 1 . . C
H5 0.8884 0.6092 0.6414 0.080 Uiso calc R 1 . . H
C6 0.7047(7) 0.6085(5) 0.6949(5) 0.0719(15) Uani d . 1 . . C
H6 0.7366 0.5908 0.7745 0.086 Uiso calc R 1 . . H
C7 0.5661(6) 0.6218(4) 0.6620(5) 0.0646(14) Uani d . 1 . . C
H7 0.5043 0.6119 0.7177 0.078 Uiso calc R 1 . . H
C8 0.5236(5) 0.6506(4) 0.5409(4) 0.0485(11) Uani d . 1 . . C
C9 0.2488(5) 0.7989(4) 0.5319(4) 0.0493(11) Uani d . 1 . . C
C10 0.1484(6) 0.8605(5) 0.4619(5) 0.0677(14) Uani d . 1 . . C
H10 0.0803 0.8251 0.4173 0.081 Uiso calc R 1 . . H
C11 0.1481(7) 0.9755(6) 0.4574(5) 0.0824(17) Uani d . 1 . . C
H11 0.0799 1.0180 0.4094 0.099 Uiso calc R 1 . . H
C12 0.2474(7) 1.0269(5) 0.5229(5) 0.0773(17) Uani d . 1 . . C
H12 0.2464 1.1041 0.5201 0.093 Uiso calc R 1 . . H
C13 0.3472(7) 0.9665(5) 0.5920(5) 0.0807(17) Uani d . 1 . . C
H13 0.4150 1.0027 0.6361 0.097 Uiso calc R 1 . . H
C14 0.3501(6) 0.8513(5) 0.5980(5) 0.0706(15) Uani d . 1 . . C
H14 0.4192 0.8097 0.6457 0.085 Uiso calc R 1 . . H
C15 0.2963(5) 0.7299(4) 0.2567(4) 0.0542(12) Uani d . 1 . . C
H15A 0.3366 0.7498 0.1809 0.065 Uiso calc R 1 . . H
H15B 0.2178 0.6502 0.2794 0.065 Uiso calc R 1 . . H
C16 0.0842(5) 0.8115(5) 0.1920(5) 0.0633(13) Uani d . 1 . . C
H16A 0.0479 0.8806 0.1833 0.076 Uiso calc R 1 . . H
H16B 0.0274 0.7306 0.2547 0.076 Uiso calc R 1 . . H
C17 0.0610(5) 0.8043(5) 0.0731(5) 0.0592(13) Uani d . 1 . . C
C18 -0.0058(6) 0.6882(6) 0.0703(6) 0.0832(18) Uani d . 1 . . C
H18 -0.0419 0.6139 0.1421 0.100 Uiso calc R 1 . . H
C19 -0.0198(8) 0.6808(7) -0.0396(7) 0.101(2) Uani d . 1 . . C
H19 -0.0622 0.6012 -0.0401 0.122 Uiso calc R 1 . . H
C20 0.0281(7) 0.7894(7) -0.1457(7) 0.0879(19) Uani d . 1 . . C
H20 0.0160 0.7843 -0.2190 0.105 Uiso calc R 1 . . H
C21 0.0934(6) 0.9049(7) -0.1453(6) 0.0787(16) Uani d . 1 . . C
H21 0.1278 0.9789 -0.2179 0.094 Uiso calc R 1 . . H
C22 0.1090(5) 0.9126(5) -0.0362(5) 0.0638(13) Uani d . 1 . . C
H22 0.1527 0.9926 -0.0368 0.077 Uiso calc R 1 . . H
C23 0.3265(5) 0.9644(4) 0.1802(4) 0.0468(11) Uani d . 1 . . C
C24 0.2789(5) 1.0641(5) 0.1725(5) 0.0617(13) Uani d . 1 . . C
H24 0.1857 1.0457 0.1974 0.074 Uiso calc R 1 . . H
C25 0.3678(6) 1.1891(5) 0.1285(5) 0.0628(13) Uani d . 1 . . C
H25 0.3328 1.2534 0.1246 0.075 Uiso calc R 1 . . H
C26 0.5059(6) 1.2221(4) 0.0904(4) 0.0553(12) Uani d . 1 . . C
C27 0.5511(5) 1.1243(5) 0.0954(4) 0.0559(12) Uani d . 1 . . C
H27 0.6436 1.1439 0.0684 0.067 Uiso calc R 1 . . H
C28 0.4643(5) 0.9979(4) 0.1390(4) 0.0482(11) Uani d . 1 . . C
H28 0.4991 0.9345 0.1407 0.058 Uiso calc R 1 . . H
C29 0.6054(7) 1.3593(5) 0.0429(5) 0.0810(17) Uani d . 1 . . C
H29A 0.5769 1.4115 -0.0389 0.122 Uiso calc R 1 . . H
H29B 0.7033 1.3578 0.0426 0.122 Uiso calc R 1 . . H
H29C 0.5993 1.3956 0.0948 0.122 Uiso calc R 1 . . H

loop_
_atom_site_aniso_label
_atom_site_aniso_U_11
_atom_site_aniso_U_22
_atom_site_aniso_U_33
_atom_site_aniso_U_12
_atom_site_aniso_U_13
_atom_site_aniso_U_23
Br 0.0785(4) 0.0635(3) 0.0559(3) 0.0306(3) 0.0025(3) -0.0267(3)
S 0.0587(8) 0.0391(6) 0.0652(8) 0.0018(5) 0.0160(6) -0.0211(6)
O1 0.051(2) 0.061(2) 0.107(3) -0.0095(16) 0.013(2) -0.051(2)
O2 0.095(3) 0.0491(19) 0.071(2) 0.0154(19) 0.031(2) -0.0047(18)
N1 0.053(2) 0.041(2) 0.052(2) 0.0117(17) 0.0025(18) -0.0218(17)
N2 0.047(2) 0.053(2) 0.070(3) 0.0193(19) -0.0052(19) -0.033(2)
C1 0.056(3) 0.033(2) 0.047(3) 0.012(2) 0.001(2) -0.020(2)
C2 0.057(3) 0.032(2) 0.044(2) 0.013(2) 0.000(2) -0.0170(19)
C3 0.053(3) 0.032(2) 0.045(3) 0.008(2) 0.000(2) -0.0148(19)
C4 0.058(3) 0.038(2) 0.059(3) 0.013(2) -0.009(2) -0.020(2)
C5 0.063(3) 0.050(3) 0.069(4) 0.016(3) -0.015(3) -0.019(3)
C6 0.095(4) 0.063(3) 0.050(3) 0.027(3) -0.017(3) -0.022(3)
C7 0.085(4) 0.048(3) 0.054(3) 0.019(3) 0.003(3) -0.017(2)
C8 0.060(3) 0.031(2) 0.046(3) 0.008(2) -0.003(2) -0.0152(19)
C9 0.052(3) 0.042(2) 0.048(3) 0.003(2) 0.011(2) -0.020(2)
C10 0.067(3) 0.080(4) 0.080(4) 0.027(3) -0.014(3) -0.055(3)
C11 0.103(5) 0.089(4) 0.082(4) 0.057(4) -0.013(4) -0.046(4)
C12 0.120(5) 0.052(3) 0.063(4) 0.017(3) 0.013(4) -0.030(3)
C13 0.099(5) 0.073(4) 0.082(4) 0.011(4) -0.006(4) -0.054(3)
C14 0.080(4) 0.069(3) 0.066(3) 0.023(3) -0.013(3) -0.036(3)
C15 0.058(3) 0.051(3) 0.058(3) 0.018(2) -0.010(2) -0.030(2)
C16 0.046(3) 0.069(3) 0.075(4) 0.016(2) -0.001(3) -0.034(3)
C17 0.044(3) 0.065(3) 0.074(4) 0.020(2) -0.011(3) -0.036(3)
C18 0.078(4) 0.078(4) 0.089(4) 0.017(3) -0.028(3) -0.046(3)
C19 0.104(5) 0.083(5) 0.132(6) 0.036(4) -0.053(5) -0.071(5)
C20 0.084(5) 0.114(6) 0.096(5) 0.049(4) -0.030(4) -0.067(5)
C21 0.064(4) 0.101(5) 0.074(4) 0.036(3) -0.012(3) -0.037(4)
C22 0.052(3) 0.068(3) 0.079(4) 0.024(3) -0.014(3) -0.039(3)
C23 0.050(3) 0.051(3) 0.047(3) 0.022(2) -0.012(2) -0.028(2)
C24 0.054(3) 0.060(3) 0.083(4) 0.023(3) 0.009(3) -0.035(3)
C25 0.076(4) 0.060(3) 0.067(3) 0.030(3) 0.005(3) -0.032(3)
C26 0.070(3) 0.052(3) 0.042(3) 0.023(2) -0.005(2) -0.017(2)
C27 0.048(3) 0.059(3) 0.055(3) 0.024(2) -0.002(2) -0.017(2)
C28 0.057(3) 0.049(3) 0.045(2) 0.027(2) -0.004(2) -0.021(2)
C29 0.095(4) 0.053(3) 0.086(4) 0.014(3) 0.005(3) -0.027(3)

loop_
_atom_type_symbol
_atom_type_description
_atom_type_scat_dispersion_real
_atom_type_scat_dispersion_imag
_atom_type_scat_source
C C 0.0033 0.0016 'International Tables Vol C Tables 4.2.6.8 and 6.1.1.4'
H H 0.0000 0.0000 'International Tables Vol C Tables 4.2.6.8 and 6.1.1.4'
N N 0.0061 0.0033 'International Tables Vol C Tables 4.2.6.8 and 6.1.1.4'
O O 0.0106 0.0060 'International Tables Vol C Tables 4.2.6.8 and 6.1.1.4'
S S 0.1246 0.1234 'International Tables Vol C Tables 4.2.6.8 and 6.1.1.4'
Br Br -0.2901 2.4595 'International Tables Vol C Tables 4.2.6.8 and 6.1.1.4'

loop_
_geom_angle_atom_site_label_1
_geom_angle_atom_site_label_2
_geom_angle_atom_site_label_3
_geom_angle
_geom_angle_publ_flag
O1 S O2 120.5(2) y
O1 S N1 107.4(2) y
O2 S N1 105.3(2) y
O1 S C9 109.0(2) y
O2 S C9 107.4(2) y
N1 S C9 106.30(19) y
C8 N1 C1 108.1(4) ?
C8 N1 S 124.7(3) y
C1 N1 S 126.9(3) y
C23 N2 C16 117.7(4) ?
C23 N2 C15 118.2(4) ?
C16 N2 C15 112.1(4) ?
C2 C1 N1 106.6(4) ?
C2 C1 C15 127.7(4) ?
N1 C1 C15 125.5(4) ?
C1 C2 C3 111.2(4) ?
C1 C2 Br 126.4(3) ?
C3 C2 Br 122.4(3) ?
C4 C3 C8 121.1(4) ?
C4 C3 C2 133.0(4) ?
C8 C3 C2 105.8(4) ?
C5 C4 C3 118.0(5) ?
C5 C4 H4 121.0 ?
C3 C4 H4 121.0 ?
C4 C5 C6 121.1(5) ?
C4 C5 H5 119.4 ?
C6 C5 H5 119.4 ?
C5 C6 C7 122.6(5) ?
C5 C6 H6 118.7 ?
C7 C6 H6 118.7 ?
C8 C7 C6 116.8(5) ?
C8 C7 H7 121.6 ?
C6 C7 H7 121.6 ?
C7 C8 C3 120.4(5) ?
C7 C8 N1 131.3(5) ?
C3 C8 N1 108.2(4) ?
C10 C9 C14 120.3(5) ?
C10 C9 S 119.3(4) ?
C14 C9 S 120.3(4) ?
C9 C10 C11 119.7(5) ?
C9 C10 H10 120.2 ?
C11 C10 H10 120.2 ?
C10 C11 C12 120.1(6) ?
C10 C11 H11 119.9 ?
C12 C11 H11 119.9 ?
C13 C12 C11 120.3(5) ?
C13 C12 H12 119.8 ?
C11 C12 H12 119.8 ?
C12 C13 C14 120.8(5) ?
C12 C13 H13 119.6 ?
C14 C13 H13 119.6 ?
C9 C14 C13 118.8(5) ?
C9 C14 H14 120.6 ?
C13 C14 H14 120.6 ?
N2 C15 C1 115.8(4) ?
N2 C15 H15A 108.3 ?
C1 C15 H15A 108.3 ?
N2 C15 H15B 108.3 ?
C1 C15 H15B 108.3 ?
H15A C15 H15B 107.4 ?
N2 C16 C17 114.8(4) ?
N2 C16 H16A 108.6 ?
C17 C16 H16A 108.6 ?
N2 C16 H16B 108.6 ?
C17 C16 H16B 108.6 ?
H16A C16 H16B 107.6 ?
C22 C17 C18 117.7(5) ?
C22 C17 C16 121.5(5) ?
C18 C17 C16 120.8(5) ?
C17 C18 C19 120.5(6) ?
C17 C18 H18 119.7 ?
C19 C18 H18 119.7 ?
C20 C19 C18 120.3(6) ?
C20 C19 H19 119.8 ?
C18 C19 H19 119.8 ?
C21 C20 C19 120.2(6) ?
C21 C20 H20 119.9 ?
C19 C20 H20 119.9 ?
C20 C21 C22 119.7(6) ?
C20 C21 H21 120.1 ?
C22 C21 H21 120.1 ?
C17 C22 C21 121.5(5) ?
C17 C22 H22 119.2 ?
C21 C22 H22 119.2 ?
C28 C23 C24 117.0(4) ?
C28 C23 N2 123.4(4) ?
C24 C23 N2 119.5(4) ?
C25 C24 C23 120.9(5) ?
C25 C24 H24 119.5 ?
C23 C24 H24 119.5 ?
C26 C25 C24 122.3(5) ?
C26 C25 H25 118.9 ?
C24 C25 H25 118.9 ?
C25 C26 C27 116.6(5) ?
C25 C26 C29 122.8(5) ?
C27 C26 C29 120.6(5) ?
C26 C27 C28 122.4(5) ?
C26 C27 H27 118.8 ?
C28 C27 H27 118.8 ?
C23 C28 C27 120.7(4) ?
C23 C28 H28 119.6 ?
C27 C28 H28 119.6 ?
C26 C29 H29A 109.5 ?
C26 C29 H29B 109.5 ?
H29A C29 H29B 109.5 ?
C26 C29 H29C 109.5 ?
H29A C29 H29C 109.5 ?
H29B C29 H29C 109.5 ?

loop_
_geom_bond_atom_site_label_1
_geom_bond_atom_site_label_2
_geom_bond_site_symmetry_2
_geom_bond_distance
_geom_bond_publ_flag
Br C2 . 1.873(4) y
S O1 . 1.416(4) y
S O2 . 1.421(4) y
S N1 . 1.677(4) y
S C9 . 1.747(4) y
N1 C8 . 1.410(6) y
N1 C1 . 1.419(5) y
N2 C23 . 1.419(5) ?
N2 C16 . 1.469(6) ?
N2 C15 . 1.466(5) y
C1 C2 . 1.352(6) ?
C1 C15 . 1.493(6) ?
C2 C3 . 1.421(6) ?
C3 C4 . 1.396(6) ?
C3 C8 . 1.394(6) ?
C4 C5 . 1.362(7) ?
C4 H4 . 0.9300 ?
C5 C6 . 1.374(8) ?
C5 H5 . 0.9300 ?
C6 C7 . 1.384(8) ?
C6 H6 . 0.9300 ?
C7 C8 . 1.397(7) ?
C7 H7 . 0.9300 ?
C9 C10 . 1.361(7) ?
C9 C14 . 1.379(7) ?
C10 C11 . 1.379(7) ?
C10 H10 . 0.9300 ?
C11 C12 . 1.359(8) ?
C11 H11 . 0.9300 ?
C12 C13 . 1.346(8) ?
C12 H12 . 0.9300 ?
C13 C14 . 1.382(7) ?
C13 H13 . 0.9300 ?
C14 H14 . 0.9300 ?
C15 H15A . 0.9700 ?
C15 H15B . 0.9700 ?
C16 C17 . 1.501(7) ?
C16 H16A . 0.9700 ?
C16 H16B . 0.9700 ?
C17 C22 . 1.379(7) ?
C17 C18 . 1.374(7) ?
C18 C19 . 1.395(9) ?
C18 H18 . 0.9300 ?
C19 C20 . 1.357(9) ?
C19 H19 . 0.9300 ?
C20 C21 . 1.351(8) ?
C20 H20 . 0.9300 ?
C21 C22 . 1.387(8) ?
C21 H21 . 0.9300 ?
C22 H22 . 0.9300 ?
C23 C28 . 1.378(6) ?
C23 C24 . 1.393(6) ?
C24 C25 . 1.373(7) ?
C24 H24 . 0.9300 ?
C25 C26 . 1.367(7) ?
C25 H25 . 0.9300 ?
C26 C27 . 1.372(6) ?
C26 C29 . 1.514(7) ?
C27 C28 . 1.379(6) ?
C27 H27 . 0.9300 ?
C28 H28 . 0.9300 ?
C29 H29A . 0.9600 ?
C29 H29B . 0.9600 ?
C29 H29C . 0.9600 ?

loop_
_geom_hbond_atom_site_label_D
_geom_hbond_atom_site_label_H
_geom_hbond_atom_site_label_A
_geom_hbond_distance_DH
_geom_hbond_distance_HA
_geom_hbond_distance_DA
_geom_hbond_angle_DHA
C10 H10 N2 0.93 2.87 3.268(7) 107
C14 H14 O2 0.93 2.81 3.025(6) 95
C7 H7 O2 0.93 2.35 2.876(7) 116

loop_
_geom_torsion_atom_site_label_1
_geom_torsion_atom_site_label_2
_geom_torsion_atom_site_label_3
_geom_torsion_atom_site_label_4
_geom_torsion
_geom_torsion_publ_flag
O1 S N1 C8 -149.1(3) y
O2 S N1 C8 -19.5(4) y
C9 S N1 C8 94.2(4) ?
O1 S N1 C1 23.8(4) y
O2 S N1 C1 153.4(3) y
C9 S N1 C1 -92.8(4) ?
C8 N1 C1 C2 1.2(4) ?
S N1 C1 C2 -172.6(3) ?
C8 N1 C1 C15 176.6(4) ?
S N1 C1 C15 2.7(6) ?
N1 C1 C2 C3 -0.6(5) ?
C15 C1 C2 C3 -175.9(4) ?
N1 C1 C2 Br 178.7(3) ?
C15 C1 C2 Br 3.5(6) ?
C1 C2 C3 C4 -179.2(4) ?
Br C2 C3 C4 1.4(6) ?
C1 C2 C3 C8 -0.2(5) ?
Br C2 C3 C8 -179.6(3) ?
C8 C3 C4 C5 -1.8(6) ?
C2 C3 C4 C5 177.1(4) ?
C3 C4 C5 C6 0.3(7) ?
C4 C5 C6 C7 1.1(8) ?
C5 C6 C7 C8 -1.1(7) ?
C6 C7 C8 C3 -0.3(6) ?
C6 C7 C8 N1 -178.3(4) ?
C4 C3 C8 C7 1.8(6) ?
C2 C3 C8 C7 -177.4(4) ?
C4 C3 C8 N1 -179.8(4) ?
C2 C3 C8 N1 1.0(4) ?
C1 N1 C8 C7 176.7(4) ?
S N1 C8 C7 -9.2(6) y
C1 N1 C8 C3 -1.4(4) ?
S N1 C8 C3 172.6(3) ?
O1 S C9 C10 -0.8(5) y
O2 S C9 C10 -132.9(4) y
N1 S C9 C10 114.7(4) ?
O1 S C9 C14 176.1(4) ?
O2 S C9 C14 44.0(5) y
N1 S C9 C14 -68.4(4) ?
C14 C9 C10 C11 -0.2(8) ?
S C9 C10 C11 176.7(4) ?
C9 C10 C11 C12 -0.2(9) ?
C10 C11 C12 C13 0.5(9) ?
C11 C12 C13 C14 -0.3(9) ?
C10 C9 C14 C13 0.3(8) ?
S C9 C14 C13 -176.6(4) ?
C12 C13 C14 C9 0.0(9) ?
C23 N2 C15 C1 68.1(5) ?
C16 N2 C15 C1 -149.9(4) ?
C2 C1 C15 N2 -127.4(5) ?
N1 C1 C15 N2 58.2(6) ?
C23 N2 C16 C17 80.3(5) ?
C15 N2 C16 C17 -62.0(5) ?
N2 C16 C17 C22 -69.1(6) ?
N2 C16 C17 C18 109.2(5) ?
C22 C17 C18 C19 1.9(8) ?
C16 C17 C18 C19 -176.4(5) ?
C17 C18 C19 C20 -2.2(10) ?
C18 C19 C20 C21 1.8(10) ?
C19 C20 C21 C22 -1.2(9) ?
C18 C17 C22 C21 -1.3(8) ?
C16 C17 C22 C21 177.0(5) ?
C20 C21 C22 C17 1.0(8) ?
C16 N2 C23 C28 -134.0(4) ?
C15 N2 C23 C28 5.9(6) ?
C16 N2 C23 C24 48.8(6) ?
C15 N2 C23 C24 -171.3(4) ?
C28 C23 C24 C25 -1.6(7) ?
N2 C23 C24 C25 175.7(4) ?
C23 C24 C25 C26 0.0(8) ?
C24 C25 C26 C27 1.5(8) ?
C24 C25 C26 C29 -179.4(5) ?
C25 C26 C27 C28 -1.5(7) ?
C29 C26 C27 C28 179.4(4) ?
C24 C23 C28 C27 1.7(6) ?
N2 C23 C28 C27 -175.6(4) ?
C26 C27 C28 C23 -0.1(7) ?

loop_
_cod_related_entry_id
_cod_related_entry_database
_cod_related_entry_code
1 ChemSpider 4407490
